data_2001797
loop_
_publ_author_name
'Ng, S. W.'
'Kumar Das, V. G.'

_publ_section_title
;
 Structure of tribenzyl(thiocyanato-<i>N</i>)(triphenylarsine
 oxide-<i>O</i>)tin
;
_journal_issue 4
_journal_name_full 'Acta Crystallographica Section C'
_journal_page_first 758
_journal_page_last 760
_journal_paper_doi 10.1107/S0108270192009843
_journal_volume 49
_journal_year 1993
_chemical_formula_sum 'C40 H36 As N O S Sn'
_chemical_formula_weight 772.42
_space_group_crystal_system triclinic
_space_group_IT_number 2
_space_group_name_Hall '-P 1'
_space_group_name_H-M_alt 'P -1'
_cell_angle_alpha 95.145(9)
_cell_angle_beta 92.72(2)
_cell_angle_gamma 98.290(10)
_cell_formula_units_Z 2
_cell_length_a 10.099(2)
_cell_length_b 11.4014(8)
_cell_length_c 15.682(3)
_cell_volume 1776.3(5)
_diffrn_radiation_type Mo
_diffrn_radiation_wavelength 0.71073
_exptl_absorpt_coefficient_mu 1.730
_exptl_crystal_density_diffrn 1.444
_exptl_crystal_F_000 780
_cod_data_source_file oh1003.cif
_cod_data_source_block oh1003_structure_1_of_1
_cod_depositor_comments
;
 Updating space group information and adding the symmetry operation list.

 Antanas Vaitkus,
 2018-06-14
;
_cod_original_formula_sum 'C40 H36 As1 N1 O1 S1 Sn1'
_cod_database_code 2001797

loop_
_space_group_symop_id
_space_group_symop_operation_xyz
1 x,y,z
2 -x,-y,-z

loop_
_atom_site_label
_atom_site_fract_x
_atom_site_fract_y
_atom_site_fract_z
Sn .23721(3) .46798(3) .24947(2)
As -.01315(5) .18873(4) .24081(3)
S .5600(2) .84990(10) .27300(10)
O .0779(3) .3180(3) .2289(2)
N .4009(5) .6354(4) .2671(4)
C1 .3895(5) .3562(5) .2506(3)
C2 .4049(4) .2930(4) .3288(3)
C3 .4060(5) .1710(5) .3218(4)
C4 .4189(6) .1112(5) .3931(4)
C5 .4321(6) .1699(6) .4723(4)
C6 .4321(6) .2894(6) .4817(4)
C7 .4187(5) .3501(5) .4107(4)
C8 .1517(5) .5344(5) .3636(4)
C9 .0048(5) .5384(4) .3524(3)
C10 -.0851(5) .4669(5) .3947(3)
C11 -.2185(6) .4695(6) .3860(4)
C12 -.2678(6) .5434(6) .3350(4)
C13 -.1841(6) .6154(6) .2920(4)
C14 -.0475(6) .6132(5) .2994(4)
C15 .1774(6) .5193(5) .1268(4)
C16 .1972(5) .4328(4) .0536(3)
C17 .0928(6) .3597(6) .0098(4)
C18 .1120(10) .2797(7) -.0564(4)
C19 .2400(10) .2719(7) -.0804(5)
C20 .3434(7) .3421(7) -.0392(4)
C21 .3220(6) .4210(6) .0271(4)
C22 .4663(5) .7244(5) .2691(4)
C23 -.0438(5) .1672(4) .3578(3)
C24 .0637(5) .1852(5) .4174(3)
C25 .0412(6) .1785(6) .5026(4)
C26 -.0854(7) .1536(6) .5270(4)
C27 -.1917(6) .1358(6) .4694(4)
C28 -.1721(6) .1430(5) .3839(3)
C29 .0782(5) .0646(4) .1937(3)
C30 .1254(6) .0730(5) .1146(4)
C31 .2011(7) -.0098(7) .0824(4)
C32 .3201(6) -.0975(5) .1280(5)
C33 .1846(6) -.1066(5) .2068(4)
C34 .1070(6) -.0264(5) .2396(3)
C35 -.1803(5) .1855(4) .1779(3)
C36 -.2659(5) .0806(4) .1577(3)
C37 -.3874(5) .0817(5) .1138(4)
C38 -.4212(5) .1842(6) .0895(4)
C39 -.3369(6) .2877(5) .1088(4)
C40 -.2153(5) .2900(5) .1542(4)
H1 .462(4) .407(4) .246(3)
H2 .373(4) .307(4) .207(3)
H3 .397(4) .132(4) .270(3)
H4 .416(4) .037(4) .387(3)
H5 .438(4) .130(4) .517(3)
H6 .442(4) .331(4) .533(3)
H7 .420(4) .428(4) .413(3)
H8 .189(4) .607(4) .367(3)
H9 .167(4) .485(4) .398(3)
H10 -.053(4) .416(4) .429(3)
H11 -.275(4) .423(4) .415(3)
H12 -.359(4) .542(4) .333(3)
H13 -.201(4) .662(4) .262(3)
H14 -.011(4) .660(4) .280(3)
H15 .223(4) .586(4) .120(3)
H16 .085(4) .517(4) .128(3)
H17 .010(4) .366(4) .026(3)
H18 .083(4) .233(4) -.081(3)
H19 .268(4) .224(4) -.122(3)
H20 .422(4) .344(4) -.052(3)
H21 .385(4) .466(4) .058(3)
H22 .150(4) .201(4) .399(3)
H23 .107(4) .194(4) .538(3)
H24 -.100(4) .147(4) .578(3)
H25 -.280(4) .120(4) .482(3)
H26 -.235(4) .126(4) .347(3)
H27 .109(4) .137(4) .086(3)
H28 .230(4) .002(4) .038(3)
H29 .281(4) -.145(4) .114(3)
H30 .205(4) -.167(4) .240(3)
H31 .069(4) -.030(4) .292(3)
H32 -.244(4) .012(4) .172(3)
H33 -.436(4) .011(4) .104(3)
H34 -.502(4) .183(4) .061(3)
H35 -.348(4) .353(4) .097(3)
H36 -.156(4) .361(4) .172(3)

loop_
_geom_angle_atom_site_label_1
_geom_angle_atom_site_label_2
_geom_angle_atom_site_label_3
_geom_angle
O Sn N 176.7(2)
O Sn C1 92.8(2)
O Sn C8 91.2(2)
O Sn C15 88.2(2)
N Sn C1 90.0(2)
N Sn C8 88.7(2)
N Sn C15 89.0(3)
C1 Sn C8 123.2(2)
C1 Sn C15 116.3(2)
C8 Sn C15 120.4(3)
O As C23 112.8(2)
O As C29 108.3(2)
O As C35 106.6(2)
C23 As C29 109.2(2)
C23 As C35 109.7(2)
C29 As C35 110.2(2)

loop_
_geom_bond_atom_site_label_1
_geom_bond_atom_site_label_2
_geom_bond_distance
Sn O 2.162(3)
Sn N 2.325(5)
Sn C1 2.135(6)
Sn C8 2.148(6)
Sn C15 2.145(6)
As O 1.652(3)
As C23 1.907(5)
As C29 1.912(5)
As C35 1.908(5)
S C22 1.592(6)
N C22 1.125(7)
C1 C2 1.490(8)
C2 C3 1.388(7)
C2 C7 1.378(7)
C3 C4 1.370(9)
C4 C5 1.349(9)
C5 C6 1.356(9)
C6 C7 1.374(9)
C8 C9 1.494(8)
C9 C10 1.368(7)
C9 C14 1.381(8)
C10 C11 1.354(8)
C11 C12 1.340(10)
C12 C13 1.340(10)
C13 C14 1.380(10)
C15 C16 1.485(8)
C16 C17 1.361(8)
C16 C21 1.367(8)
C17 C18 1.360(10)
C18 C19 1.37(2)
C19 C20 1.330(10)
C20 C21 1.360(10)
C23 C24 1.378(7)
C23 C28 1.375(7)
C24 C25 1.374(8)
C25 C26 1.350(10)
C26 C27 1.350(10)
C27 C28 1.371(8)
C29 C30 1.356(7)
C29 C34 1.371(7)
C30 C31 1.374(9)
C31 C32 1.340(10)
C32 C33 1.350(10)
C33 C34 1.369(8)
C35 C36 1.373(7)
C35 C40 1.368(7)
C36 C37 1.379(8)
C37 C38 1.346(9)
C38 C39 1.350(10)
C39 C40 1.386(9)
